data_7206681
loop_
_publ_author_name
'Deng, Zhao-Peng'
'Qi, Hui-Ling'
'Huo, Li-Hua'
'Zhao, Hui'
'Gao, Shan'

_publ_section_title
;
 Inorganic anion induced supramolecular architectures and luminescent
 properties of flexible bis(pyridyl) based ionic salts
;
_journal_issue 22
_journal_name_full CrystEngComm
_journal_page_first 6632
_journal_paper_doi 10.1039/c1ce05628j
_journal_volume 13
_journal_year 2011
_chemical_formula_moiety 'C18 H20 N4, 2(N O3)'
_chemical_formula_sum 'C18 H20 N6 O6'
_chemical_formula_weight 416.40
_chemical_name_systematic
;
?
;
_space_group_IT_number 15
_symmetry_cell_setting monoclinic
_symmetry_space_group_name_Hall '-C 2yc'
_symmetry_space_group_name_H-M 'C 1 2/c 1'
_atom_sites_solution_hydrogens geom
_atom_sites_solution_primary direct
_atom_sites_solution_secondary difmap
_audit_creation_method SHELXL-97
_cell_angle_alpha 90.00
_cell_angle_beta 116.29(3)
_cell_angle_gamma 90.00
_cell_formula_units_Z 4
_cell_length_a 14.556(3)
_cell_length_b 9.1625(18)
_cell_length_c 16.157(3)
_cell_measurement_reflns_used 5550
_cell_measurement_temperature 295(2)
_cell_measurement_theta_max 27.43
_cell_measurement_theta_min 3.12
_cell_volume 1932.0(8)
_computing_cell_refinement RAPID-AUTO
_computing_data_collection 'RAPID-AUTO (Rigaku Corporation, 1998)'
_computing_data_reduction 'CrystalStructure (Rigaku/MSC and Rigaku Corporation, 2002)'
_computing_molecular_graphics SHELXL-97
_computing_publication_material SHELXL-97
_computing_structure_refinement 'SHELXL-97 (Sheldrick, 1997)'
_computing_structure_solution 'SHELXS-97 (Sheldrick, 1990)'
_diffrn_ambient_temperature 295(2)
_diffrn_detector_area_resol_mean 10.000
_diffrn_measured_fraction_theta_full 0.995
_diffrn_measured_fraction_theta_max 0.995
_diffrn_measurement_device_type 'Rigaku RAXIS-RAPID'
_diffrn_measurement_method \w
_diffrn_radiation_monochromator graphite
_diffrn_radiation_source 'fine-focus sealed tube'
_diffrn_radiation_type MoK\a
_diffrn_radiation_wavelength 0.71073
_diffrn_reflns_av_R_equivalents 0.0380
_diffrn_reflns_av_sigmaI/netI 0.0291
_diffrn_reflns_limit_h_max 18
_diffrn_reflns_limit_h_min -18
_diffrn_reflns_limit_k_max 11
_diffrn_reflns_limit_k_min -11
_diffrn_reflns_limit_l_max 20
_diffrn_reflns_limit_l_min -20
_diffrn_reflns_number 9133
_diffrn_reflns_theta_full 27.46
_diffrn_reflns_theta_max 27.46
_diffrn_reflns_theta_min 3.12
_diffrn_standards_decay_% 0
_diffrn_standards_interval_count 0
_diffrn_standards_interval_time 0
_diffrn_standards_number 0
_exptl_absorpt_coefficient_mu 0.110
_exptl_absorpt_correction_T_max 0.9837
_exptl_absorpt_correction_T_min 0.9740
_exptl_absorpt_correction_type multi-scan
_exptl_absorpt_process_details 'ABSCOR (Higashi, 1995)'
_exptl_crystal_colour colorless
_exptl_crystal_density_diffrn 1.432
_exptl_crystal_density_method 'not measured'
_exptl_crystal_description prism
_exptl_crystal_F_000 872
_exptl_crystal_size_max 0.24
_exptl_crystal_size_mid 0.19
_exptl_crystal_size_min 0.15
_refine_diff_density_max 0.289
_refine_diff_density_min -0.213
_refine_diff_density_rms 0.049
_refine_ls_extinction_method none
_refine_ls_goodness_of_fit_ref 1.090
_refine_ls_hydrogen_treatment constr
_refine_ls_matrix_type full
_refine_ls_number_parameters 137
_refine_ls_number_reflns 2196
_refine_ls_number_restraints 0
_refine_ls_restrained_S_all 1.090
_refine_ls_R_factor_all 0.0911
_refine_ls_R_factor_gt 0.0549
_refine_ls_shift/su_max 0.000
_refine_ls_shift/su_mean 0.000
_refine_ls_structure_factor_coef Fsqd
_refine_ls_weighting_details 'calc w=1/[\s^2^(Fo^2^)+(0.1022P)^2^+0.1041P] where P=(Fo^2^+2Fc^2^)/3'
_refine_ls_weighting_scheme calc
_refine_ls_wR_factor_gt 0.1586
_refine_ls_wR_factor_ref 0.1867
_reflns_number_gt 1286
_reflns_number_total 2196
_reflns_threshold_expression >2sigma(I)
_cod_data_source_file c1ce05628j.txt
_cod_data_source_block complex3
_cod_original_cell_volume 1932.0(7)
_cod_original_sg_symbol_H-M 'C 2/c'
_cod_database_code 7206681

loop_
_symmetry_equiv_pos_as_xyz
'x, y, z'
'-x, y, -z+1/2'
'x+1/2, y+1/2, z'
'-x+1/2, y+1/2, -z+1/2'
'-x, -y, -z'
'x, -y, z-1/2'
'-x+1/2, -y+1/2, -z'
'x+1/2, -y+1/2, z-1/2'

loop_
_atom_site_label
_atom_site_type_symbol
_atom_site_fract_x
_atom_site_fract_y
_atom_site_fract_z
_atom_site_U_iso_or_equiv
_atom_site_adp_type
_atom_site_occupancy
_atom_site_symmetry_multiplicity
_atom_site_calc_flag
_atom_site_refinement_flags
O1 O 0.65187(13) 0.1067(2) 0.08379(17) 0.0912(7) Uani 1 1 d .
O2 O 0.80542(15) 0.1711(3) 0.11597(18) 0.1051(8) Uani 1 1 d .
O3 O 0.75926(16) -0.0466(3) 0.0786(2) 0.1287(11) Uani 1 1 d .
N1 N 0.62633(12) 0.4010(2) 0.12152(12) 0.0508(5) Uani 1 1 d .
H1N H 0.6253 0.3084 0.1124 0.061 Uiso 1 1 calc R
N2 N 0.45194(12) 0.39279(19) 0.08455(12) 0.0477(5) Uani 1 1 d .
H2N H 0.3968 0.4421 0.0711 0.057 Uiso 1 1 calc R
N3 N 0.73887(15) 0.0772(3) 0.09199(17) 0.0690(6) Uani 1 1 d .
C1 C 0.53907(14) 0.4680(2) 0.11104(13) 0.0425(5) Uani 1 1 d .
C2 C 0.54251(17) 0.6197(2) 0.12636(15) 0.0515(6) Uani 1 1 d .
H2 H 0.4838 0.6693 0.1194 0.062 Uiso 1 1 calc R
C3 C 0.63206(18) 0.6934(3) 0.15138(17) 0.0607(6) Uani 1 1 d .
H3 H 0.6345 0.7934 0.1619 0.073 Uiso 1 1 calc R
C4 C 0.71988(18) 0.6202(3) 0.16128(18) 0.0677(7) Uani 1 1 d .
H4 H 0.7810 0.6707 0.1782 0.081 Uiso 1 1 calc R
C5 C 0.71547(17) 0.4748(3) 0.14601(18) 0.0628(7) Uani 1 1 d .
H5 H 0.7739 0.4249 0.1523 0.075 Uiso 1 1 calc R
C6 C 0.44229(15) 0.2358(2) 0.07660(14) 0.0473(5) Uani 1 1 d .
H6A H 0.4838 0.2003 0.0476 0.057 Uiso 1 1 calc R
H6B H 0.3715 0.2116 0.0363 0.057 Uiso 1 1 calc R
C7 C 0.5000 0.2305(3) 0.2500 0.0423(7) Uani 1 2 d S
H7 H 0.5000 0.3320 0.2500 0.051 Uiso 1 2 calc SR
C8 C 0.47418(13) 0.1569(2) 0.16767(14) 0.0416(5) Uani 1 1 d .
C9 C 0.47440(15) 0.0054(2) 0.16832(15) 0.0504(6) Uani 1 1 d .
H9 H 0.4573 -0.0461 0.1139 0.060 Uiso 1 1 calc R
C10 C 0.5000 -0.0685(3) 0.2500 0.0556(8) Uani 1 2 d S
H10 H 0.5000 -0.1700 0.2500 0.067 Uiso 1 2 calc SR

loop_
_atom_site_aniso_label
_atom_site_aniso_U_11
_atom_site_aniso_U_22
_atom_site_aniso_U_33
_atom_site_aniso_U_23
_atom_site_aniso_U_13
_atom_site_aniso_U_12
O1 0.0536(10) 0.0848(15) 0.1422(19) -0.0240(12) 0.0497(11) 0.0061(9)
O2 0.0711(13) 0.0855(15) 0.163(2) -0.0222(14) 0.0552(14) -0.0117(12)
O3 0.0742(13) 0.0792(15) 0.243(3) -0.0581(18) 0.0803(17) -0.0027(11)
N1 0.0433(10) 0.0505(11) 0.0590(11) 0.0014(8) 0.0229(9) 0.0044(7)
N2 0.0395(9) 0.0486(10) 0.0554(11) 0.0054(8) 0.0214(8) 0.0042(7)
N3 0.0491(11) 0.0684(14) 0.0909(16) -0.0171(12) 0.0322(11) 0.0028(10)
C1 0.0393(10) 0.0495(12) 0.0401(10) 0.0020(9) 0.0189(8) 0.0023(8)
C2 0.0521(12) 0.0516(13) 0.0563(13) -0.0030(10) 0.0289(11) 0.0032(10)
C3 0.0633(14) 0.0551(14) 0.0677(15) -0.0115(11) 0.0326(12) -0.0084(11)
C4 0.0494(13) 0.0751(18) 0.0795(18) -0.0122(13) 0.0295(13) -0.0163(12)
C5 0.0420(12) 0.0705(17) 0.0763(16) -0.0032(13) 0.0267(11) 0.0014(11)
C6 0.0451(11) 0.0466(12) 0.0504(12) -0.0020(9) 0.0213(10) -0.0023(9)
C7 0.0373(13) 0.0411(15) 0.0501(16) 0.000 0.0210(12) 0.000
C8 0.0333(9) 0.0445(11) 0.0500(12) -0.0015(9) 0.0213(9) -0.0010(8)
C9 0.0525(12) 0.0458(12) 0.0564(13) -0.0066(9) 0.0273(11) -0.0028(9)
C10 0.066(2) 0.0414(16) 0.066(2) 0.000 0.0343(16) 0.000

loop_
_atom_type_symbol
_atom_type_description
_atom_type_scat_dispersion_real
_atom_type_scat_dispersion_imag
_atom_type_scat_source
C C 0.0033 0.0016 'International Tables Vol C Tables 4.2.6.8 and 6.1.1.4'
H H 0.0000 0.0000 'International Tables Vol C Tables 4.2.6.8 and 6.1.1.4'
N N 0.0061 0.0033 'International Tables Vol C Tables 4.2.6.8 and 6.1.1.4'
O O 0.0106 0.0060 'International Tables Vol C Tables 4.2.6.8 and 6.1.1.4'

loop_
_geom_angle_atom_site_label_1
_geom_angle_atom_site_label_2
_geom_angle_atom_site_label_3
_geom_angle
_geom_angle_site_symmetry_1
_geom_angle_site_symmetry_3
C1 N1 C5 122.27(19) . .
C1 N1 H1N 118.9 . .
C5 N1 H1N 118.9 . .
C1 N2 C6 125.65(17) . .
C1 N2 H2N 117.2 . .
C6 N2 H2N 117.2 . .
O3 N3 O2 119.4(2) . .
O3 N3 O1 120.1(2) . .
O2 N3 O1 120.5(2) . .
N2 C1 N1 120.76(19) . .
N2 C1 C2 121.33(18) . .
N1 C1 C2 117.89(18) . .
C3 C2 C1 119.8(2) . .
C3 C2 H2 120.1 . .
C1 C2 H2 120.1 . .
C2 C3 C4 120.4(2) . .
C2 C3 H3 119.8 . .
C4 C3 H3 119.8 . .
C5 C4 C3 119.2(2) . .
C5 C4 H4 120.4 . .
C3 C4 H4 120.4 . .
C4 C5 N1 120.4(2) . .
C4 C5 H5 119.8 . .
N1 C5 H5 119.8 . .
N2 C6 C8 114.36(17) . .
N2 C6 H6A 108.7 . .
C8 C6 H6A 108.7 . .
N2 C6 H6B 108.7 . .
C8 C6 H6B 108.7 . .
H6A C6 H6B 107.6 . .
C8 C7 C8 121.8(3) . 2_655
C8 C7 H7 119.1 . .
C8 C7 H7 119.1 2_655 .
C7 C8 C9 118.7(2) . .
C7 C8 C6 122.35(19) . .
C9 C8 C6 118.89(19) . .
C10 C9 C8 119.8(2) . .
C10 C9 H9 120.1 . .
C8 C9 H9 120.1 . .
C9 C10 C9 121.2(3) 2_655 .
C9 C10 H10 119.4 2_655 .
C9 C10 H10 119.4 . .

loop_
_geom_bond_atom_site_label_1
_geom_bond_atom_site_label_2
_geom_bond_distance
_geom_bond_site_symmetry_2
O1 N3 1.243(2) .
O2 N3 1.223(3) .
O3 N3 1.216(3) .
N1 C1 1.352(2) .
N1 C5 1.357(3) .
N1 H1N 0.8600 .
N2 C1 1.336(2) .
N2 C6 1.445(3) .
N2 H2N 0.8600 .
C1 C2 1.409(3) .
C2 C3 1.361(3) .
C2 H2 0.9300 .
C3 C4 1.389(3) .
C3 H3 0.9300 .
C4 C5 1.352(4) .
C4 H4 0.9300 .
C5 H5 0.9300 .
C6 C8 1.516(3) .
C6 H6A 0.9700 .
C6 H6B 0.9700 .
C7 C8 1.387(2) .
C7 C8 1.387(2) 2_655
C7 H7 0.9300 .
C8 C9 1.388(3) .
C9 C10 1.380(3) .
C9 H9 0.9300 .
C10 C9 1.380(3) 2_655
C10 H10 0.9300 .

loop_
_geom_hbond_atom_site_label_D
_geom_hbond_atom_site_label_H
_geom_hbond_atom_site_label_A
_geom_hbond_distance_DH
_geom_hbond_distance_HA
_geom_hbond_distance_DA
_geom_hbond_angle_DHA
_geom_hbond_site_symmetry_A
N1 H1N O1 0.86 1.98 2.825(3) 165.6 .
N2 H2N O3 0.86 2.06 2.819(3) 146.4 3_455

loop_
_geom_torsion_atom_site_label_1
_geom_torsion_atom_site_label_2
_geom_torsion_atom_site_label_3
_geom_torsion_atom_site_label_4
_geom_torsion
_geom_torsion_site_symmetry_1
_geom_torsion_site_symmetry_4
C6 N2 C1 N1 8.9(3) . .
C6 N2 C1 C2 -172.96(19) . .
C5 N1 C1 N2 178.3(2) . .
C5 N1 C1 C2 0.0(3) . .
N2 C1 C2 C3 -178.6(2) . .
N1 C1 C2 C3 -0.4(3) . .
C1 C2 C3 C4 0.5(3) . .
C2 C3 C4 C5 -0.2(4) . .
C3 C4 C5 N1 -0.2(4) . .
C1 N1 C5 C4 0.2(3) . .
C1 N2 C6 C8 78.7(2) . .
C8 C7 C8 C9 -0.01(13) 2_655 .
C8 C7 C8 C6 177.86(18) 2_655 .
N2 C6 C8 C7 6.4(2) . .
N2 C6 C8 C9 -175.70(17) . .
C7 C8 C9 C10 0.0(3) . .
C6 C8 C9 C10 -177.93(14) . .
C8 C9 C10 C9 -0.01(13) . 2_655
